data_2103790
loop_
_publ_author_name
'Clemente, Dore Augusto'
'Marzotto, Armando'

_publ_section_title
;
 22 Space-group changes
;
_journal_issue 1
_journal_name_full 'Acta Crystallographica Section B'
_journal_page_first 43
_journal_page_last 50
_journal_paper_doi 10.1107/S0108768102022668
_journal_volume 59
_journal_year 2003
_chemical_formula_moiety 'C28 H32 Cl2 N2 Pd2,H2 O1'
_chemical_formula_sum 'C28 H34 Cl2 N2 O Pd2'
_chemical_formula_weight 698.27
_chemical_name_systematic
;(S!C$)-trans-bis(mu!2$-Chloro)-bis(N,N-dimethyl-1-(2-naphthyl)ethylamine-C,N)-
 -dipalladium(ii) monohydrate
;
_space_group_IT_number 19
_symmetry_space_group_name_Hall 'P 2ac 2ab'
_symmetry_space_group_name_H-M 'P 21 21 21'
_atom_sites_solution_hydrogens geom
_atom_sites_solution_primary direct
_atom_sites_solution_secondary difmap
_cell_angle_alpha 90.00
_cell_angle_beta 90.00
_cell_angle_gamma 90.00
_cell_formula_units_Z 4
_cell_length_a 6.6179(7)
_cell_length_b 12.924(2)
_cell_length_c 35.545(5)
_cell_measurement_temperature 293(2)
_cell_volume 3040.2(7)
_computing_structure_refinement 'SHELXL-97 (Sheldrick, 1997)'
_computing_structure_solution 'SHELXS-97 (Sheldrick, 1990)'
_diffrn_ambient_temperature 293(2)
_diffrn_measured_fraction_theta_full 0.342
_diffrn_measured_fraction_theta_max 0.342
_diffrn_radiation_monochromator graphite
_diffrn_radiation_source 'fine-focus sealed tube'
_diffrn_radiation_type MoK\a
_diffrn_radiation_wavelength 0.71070
_diffrn_reflns_av_R_equivalents 0.0280
_diffrn_reflns_av_sigmaI/netI 0.0516
_diffrn_reflns_limit_h_max 6
_diffrn_reflns_limit_h_min -6
_diffrn_reflns_limit_k_max 10
_diffrn_reflns_limit_k_min -10
_diffrn_reflns_limit_l_max 16
_diffrn_reflns_limit_l_min -16
_diffrn_reflns_number 8976
_diffrn_reflns_theta_full 26.92
_diffrn_reflns_theta_max 26.92
_diffrn_reflns_theta_min 1.15
_exptl_absorpt_coefficient_mu 1.380
_exptl_crystal_density_diffrn 1.526
_exptl_crystal_density_method 'not measured'
_exptl_crystal_F_000 1400
_refine_diff_density_max 0.158
_refine_diff_density_min -0.219
_refine_ls_abs_structure_details 'Flack H D (1983), Acta Cryst. A39, 876-881'
_refine_ls_abs_structure_Flack 0.015(19)
_refine_ls_extinction_method none
_refine_ls_goodness_of_fit_ref 0.357
_refine_ls_hydrogen_treatment mixed
_refine_ls_matrix_type full
_refine_ls_number_parameters 269
_refine_ls_number_reflns 2252
_refine_ls_number_restraints 0
_refine_ls_restrained_S_all 0.357
_refine_ls_R_factor_all 0.0073
_refine_ls_R_factor_gt 0.0073
_refine_ls_shift/su_max 3.897
_refine_ls_shift/su_mean 0.014
_refine_ls_structure_factor_coef Fsqd
_refine_ls_weighting_details 'calc w=1/[\s^2^(Fo^2^)+(0.1000P)^2^+0.0000P] where P=(Fo^2^+2Fc^2^)/3'
_refine_ls_weighting_scheme calc
_refine_ls_wR_factor_gt 0.0415
_refine_ls_wR_factor_ref 0.0419
_reflns_number_gt 2240
_reflns_number_total 2252
_reflns_threshold_expression >2sigma(I)
_cod_data_source_file an0613.cif
_cod_data_source_block qelpus
_cod_database_code 2103790

loop_
_symmetry_equiv_pos_as_xyz
'x, y, z'
'-x+1/2, -y, z+1/2'
'x+1/2, -y+1/2, -z'
'-x, y+1/2, -z+1/2'

loop_
_atom_site_label
_atom_site_fract_x
_atom_site_fract_y
_atom_site_fract_z
_atom_site_U_iso_or_equiv
_atom_site_adp_type
_atom_site_calc_flag
_atom_site_occupancy
_atom_site_type_symbol
Pd1 0.29800(3) 0.327500(18) 0.203400(10) 0.02000(8) Uiso d 1 Pd
Pd2 0.62320(3) 0.435800(18) 0.137300(11) 0.02000(8) Uiso d 1 Pd
Cl1 0.53520(9) 0.46130(6) 0.20440(4) 0.02000(18) Uiso d 1 Cl
Cl2 0.44690(9) 0.27970(6) 0.14200(4) 0.02000(17) Uiso d 1 Cl
O1 0.6635(3) 0.25870(16) 0.46260(9) 0.0200(5) Uiso d 1 O
N1 0.0719(3) 0.2168(2) 0.20540(12) 0.0200(6) Uiso d 1 N
N2 0.7921(4) 0.56950(19) 0.13160(10) 0.0200(6) Uiso d 1 N
C1 0.1918(4) 0.3544(2) 0.25390(13) 0.0200(7) Uiso d 1 C
C2 0.3020(4) 0.3999(2) 0.28330(13) 0.0200(6) Uiso d 1 C
C3 0.2210(4) 0.4127(2) 0.31880(13) 0.0200(7) Uiso d 1 C
C4 0.3265(4) 0.4588(2) 0.35060(14) 0.0200(7) Uiso d 1 C
C5 0.2514(4) 0.4669(2) 0.38340(15) 0.0200(8) Uiso d 1 C
C6 0.0561(4) 0.4322(2) 0.38980(17) 0.0200(7) Uiso d 1 C
C7 -0.0630(4) 0.3890(2) 0.36320(15) 0.0200(7) Uiso d 1 C
C8 0.0157(4) 0.3745(2) 0.32560(16) 0.0200(7) Uiso d 1 C
C9 -0.0837(4) 0.3272(2) 0.29590(14) 0.0200(7) Uiso d 1 C
C10 0.0042(4) 0.3142(2) 0.26140(14) 0.0200(7) Uiso d 1 C
C11 -0.0981(4) 0.2609(2) 0.22890(14) 0.0200(7) Uiso d 1 C
C12 -0.2628(4) 0.1856(3) 0.23910(17) 0.0200(7) Uiso d 1 C
C13 0.1561(4) 0.1202(3) 0.22180(16) 0.0200(7) Uiso d 1 C
C14 -0.0049(4) 0.1912(3) 0.16700(15) 0.0200(8) Uiso d 1 C
C15 0.6715(4) 0.4245(2) 0.08220(14) 0.0200(7) Uiso d 1 C
C16 0.5654(4) 0.3708(2) 0.05660(16) 0.0200(7) Uiso d 1 C
C17 0.6130(4) 0.3772(2) 0.01770(15) 0.0200(7) Uiso d 1 C
C18 0.5025(4) 0.3228(2) -0.00960(16) 0.0200(7) Uiso d 1 C
C19 0.5571(4) 0.3209(2) -0.04580(17) 0.0200(7) Uiso d 1 C
C20 0.7217(4) 0.3776(2) -0.05780(16) 0.0200(7) Uiso d 1 C
C21 0.8260(4) 0.4355(2) -0.03310(15) 0.0200(7) Uiso d 1 C
C22 0.7743(4) 0.4390(2) 0.00630(15) 0.0200(7) Uiso d 1 C
C23 0.8734(4) 0.4975(2) 0.03260(16) 0.0200(7) Uiso d 1 C
C24 0.8293(4) 0.4925(2) 0.07010(16) 0.0200(7) Uiso d 1 C
C25 0.9425(4) 0.5525(3) 0.10030(15) 0.0200(7) Uiso d 1 C
C26 1.1223(5) 0.4905(3) 0.11230(16) 0.0200(7) Uiso d 1 C
C27 0.6534(4) 0.6546(3) 0.11920(16) 0.0200(8) Uiso d 1 C
C28 0.8932(5) 0.6028(2) 0.16710(14) 0.0200(7) Uiso d 1 C
H1 0.433(4) 0.422(2) 0.2787(11) 0.020(9) Uiso d 1 H
H2 0.457(5) 0.484(2) 0.3467(11) 0.020(9) Uiso d 1 H
H3 0.327(5) 0.496(2) 0.4029(12) 0.020(9) Uiso d 1 H
H4 0.004(5) 0.440(2) 0.4139(12) 0.020(9) Uiso d 1 H
H5 -0.194(5) 0.369(2) 0.3690(11) 0.020(8) Uiso d 1 H
H6 -0.215(4) 0.303(2) 0.2995(11) 0.020(8) Uiso d 1 H
H7 -0.161(4) 0.315(2) 0.2138(11) 0.020(9) Uiso d 1 H
H8 -0.318(5) 0.156(2) 0.2166(12) 0.020(9) Uiso d 1 H
H9 -0.368(5) 0.221(2) 0.2525(11) 0.020(8) Uiso d 1 H
H10 -0.208(4) 0.132(2) 0.2547(11) 0.020(8) Uiso d 1 H
H11 0.262(5) 0.095(2) 0.2061(12) 0.020(9) Uiso d 1 H
H12 0.051(4) 0.069(2) 0.2236(11) 0.020(9) Uiso d 1 H
H13 0.209(5) 0.134(2) 0.2465(13) 0.020(9) Uiso d 1 H
H14 -0.060(4) 0.252(3) 0.1556(12) 0.020(9) Uiso d 1 H
H15 -0.108(5) 0.139(2) 0.1688(11) 0.020(8) Uiso d 1 H
H16 0.104(4) 0.166(2) 0.1518(12) 0.020(8) Uiso d 1 H
H17 0.459(4) 0.329(2) 0.0644(11) 0.020(9) Uiso d 1 H
H18 0.387(4) 0.287(2) -0.0022(12) 0.020(8) Uiso d 1 H
H19 0.484(4) 0.281(2) -0.0629(11) 0.020(9) Uiso d 1 H
H20 0.760(5) 0.376(2) -0.0829(12) 0.020(10) Uiso d 1 H
H21 0.935(4) 0.475(2) -0.0417(12) 0.020(9) Uiso d 1 H
H22 0.975(4) 0.542(2) 0.0247(11) 0.020(9) Uiso d 1 H
H23 0.987(4) 0.619(3) 0.0902(12) 0.020(9) Uiso d 1 H
H24 1.195(5) 0.528(2) 0.1313(11) 0.020(8) Uiso d 1 H
H25 1.209(5) 0.479(2) 0.0911(12) 0.020(9) Uiso d 1 H
H26 1.078(4) 0.425(2) 0.1222(11) 0.020(8) Uiso d 1 H
H27 0.556(5) 0.668(2) 0.1385(13) 0.020(8) Uiso d 1 H
H28 0.585(5) 0.634(2) 0.0965(14) 0.020(9) Uiso d 1 H
H29 0.730(4) 0.716(2) 0.1146(11) 0.020(9) Uiso d 1 H
H30 0.793(5) 0.616(2) 0.1860(12) 0.020(9) Uiso d 1 H
H31 0.968(4) 0.665(2) 0.1626(11) 0.020(9) Uiso d 1 H
H32 0.983(4) 0.549(2) 0.1755(12) 0.020(9) Uiso d 1 H

loop_
_atom_type_symbol
_atom_type_description
_atom_type_scat_dispersion_real
_atom_type_scat_dispersion_imag
_atom_type_scat_source
Pd Pd -0.9988 1.0072 'International Tables Vol C Tables 4.2.6.8 and 6.1.1.4'
Cl Cl 0.1484 0.1585 'International Tables Vol C Tables 4.2.6.8 and 6.1.1.4'
O O 0.0106 0.0060 'International Tables Vol C Tables 4.2.6.8 and 6.1.1.4'
N N 0.0061 0.0033 'International Tables Vol C Tables 4.2.6.8 and 6.1.1.4'
C C 0.0033 0.0016 'International Tables Vol C Tables 4.2.6.8 and 6.1.1.4'
H H 0.0000 0.0000 'International Tables Vol C Tables 4.2.6.8 and 6.1.1.4'

loop_
_geom_angle_atom_site_label_1
_geom_angle_atom_site_label_2
_geom_angle_atom_site_label_3
_geom_angle
C1 Pd1 N1 80.33(14)
C1 Pd1 Cl1 95.50(9)
N1 Pd1 Cl1 175.05(9)
C1 Pd1 Cl2 174.89(10)
N1 Pd1 Cl2 98.37(11)
Cl1 Pd1 Cl2 86.02(3)
C15 Pd2 N2 83.00(13)
C15 Pd2 Cl2 95.00(9)
N2 Pd2 Cl2 176.77(8)
C15 Pd2 Cl1 174.40(9)
N2 Pd2 Cl1 96.33(10)
Cl2 Pd2 Cl1 85.91(3)
Pd1 Cl1 Pd2 92.57(4)
Pd2 Cl2 Pd1 92.66(4)
C13 N1 C14 107.5(3)
C13 N1 C11 112.3(3)
C14 N1 C11 109.6(2)
C13 N1 Pd1 108.83(17)
C14 N1 Pd1 111.6(2)
C11 N1 Pd1 107.21(18)
C28 N2 C27 108.2(3)
C28 N2 C25 111.7(2)
C27 N2 C25 107.1(3)
C28 N2 Pd2 113.6(2)
C27 N2 Pd2 108.12(18)
C25 N2 Pd2 107.89(19)
C10 C1 C2 119.0(4)
C10 C1 Pd1 115.8(3)
C2 C1 Pd1 124.8(2)
C3 C2 C1 121.9(3)
C3 C2 H1 119(2)
C1 C2 H1 119(2)
C2 C3 C4 124.9(3)
C2 C3 C8 118.0(4)
C4 C3 C8 117.0(4)
C5 C4 C3 123.9(3)
C5 C4 H2 118(3)
C3 C4 H2 118(3)
C4 C5 C6 119.2(5)
C4 C5 H3 120(2)
C6 C5 H3 120(2)
C7 C6 C5 124.2(5)
C7 C6 H4 118.0(19)
C5 C6 H4 118(2)
C6 C7 C8 119.3(3)
C6 C7 H5 120(3)
C8 C7 H5 120(2)
C9 C8 C7 126.2(3)
C9 C8 C3 117.6(5)
C7 C8 C3 116.3(4)
C10 C9 C8 122.4(3)
C10 C9 H6 119(2)
C8 C9 H6 119(2)
C9 C10 C1 120.8(4)
C9 C10 C11 123.6(3)
C1 C10 C11 115.5(4)
C12 C11 C10 115.9(4)
C12 C11 N1 115.3(3)
C10 C11 N1 105.2(2)
C12 C11 H7 106.6(17)
C10 C11 H7 107(2)
N1 C11 H7 107(2)
C11 C12 H8 110(2)
C11 C12 H9 109.5(18)
H8 C12 H9 109(3)
C11 C12 H10 109.5(18)
H8 C12 H10 109(3)
H9 C12 H10 110(3)
N1 C13 H11 110(2)
N1 C13 H12 109.4(19)
H11 C13 H12 110(3)
N1 C13 H13 109.4(19)
H11 C13 H13 109(3)
H12 C13 H13 109(3)
N1 C14 H14 109(2)
N1 C14 H15 110(2)
H14 C14 H15 109(3)
N1 C14 H16 109(2)
H14 C14 H16 109(3)
H15 C14 H16 109(3)
C16 C15 C24 119.7(5)
C16 C15 Pd2 128.4(3)
C24 C15 Pd2 111.6(3)
C15 C16 C17 120.9(4)
C15 C16 H17 120(3)
C17 C16 H17 119(3)
C22 C17 C18 119.0(5)
C22 C17 C16 119.1(4)
C18 C17 C16 121.9(3)
C19 C18 C17 122.3(4)
C19 C18 H18 119(3)
C17 C18 H18 119(3)
C18 C19 C20 120.1(4)
C18 C19 H19 120(2)
C20 C19 H19 120(2)
C21 C20 C19 119.9(5)
C21 C20 H20 119.9(18)
C19 C20 H20 120.1(19)
C20 C21 C22 122.0(4)
C20 C21 H21 119(3)
C22 C21 H21 119(2)
C23 C22 C17 119.0(5)
C23 C22 C21 124.5(3)
C17 C22 C21 116.5(4)
C24 C23 C22 122.5(3)
C24 C23 H22 119(2)
C22 C23 H22 119(2)
C23 C24 C15 118.6(4)
C23 C24 C25 124.0(3)
C15 C24 C25 117.4(5)
C26 C25 N2 113.1(4)
C26 C25 C24 108.6(3)
N2 C25 C24 105.6(2)
C26 C25 H23 109.8(17)
N2 C25 H23 110(2)
C24 C25 H23 110(2)
C25 C26 H24 109.4(18)
C25 C26 H25 110(2)
H24 C26 H25 109(3)
C25 C26 H26 109.6(17)
H24 C26 H26 110(3)
H25 C26 H26 109(2)
N2 C27 H27 109(2)
N2 C27 H28 109.6(18)
H27 C27 H28 109(3)
N2 C27 H29 109.4(17)
H27 C27 H29 109(3)
H28 C27 H29 109(3)
N2 C28 H30 109(2)
N2 C28 H31 109(2)
H30 C28 H31 109(3)
N2 C28 H32 110(2)
H30 C28 H32 110(3)
H31 C28 H32 109(2)

loop_
_geom_bond_atom_site_label_1
_geom_bond_atom_site_label_2
_geom_bond_distance
Pd1 C1 1.959(4)
Pd1 N1 2.071(2)
Pd1 Cl1 2.3357(7)
Pd1 Cl2 2.4730(12)
Pd2 C15 1.990(5)
Pd2 N2 2.068(2)
Pd2 Cl2 2.3365(8)
Pd2 Cl1 2.4772(13)
N1 C13 1.486(5)
N1 C14 1.494(6)
N1 C11 1.513(4)
N2 C28 1.492(5)
N2 C27 1.499(4)
N2 C25 1.509(5)
C1 C10 1.372(4)
C1 C2 1.403(6)
C2 C3 1.381(6)
C2 H1 0.93(3)
C3 C4 1.456(6)
C3 C8 1.466(4)
C4 C5 1.272(6)
C4 H2 0.93(3)
C5 C6 1.387(4)
C5 H3 0.93(4)
C6 C7 1.352(6)
C6 H4 0.93(4)
C7 C8 1.447(7)
C7 H5 0.93(3)
C8 C9 1.386(6)
C9 C10 1.368(6)
C9 H6 0.93(3)
C10 C11 1.506(6)
C11 C12 1.506(4)
C11 H7 0.98(3)
C12 H8 0.96(4)
C12 H9 0.96(3)
C12 H10 0.96(3)
C13 H11 0.96(3)
C13 H12 0.96(3)
C13 H13 0.96(4)
C14 H14 0.96(3)
C14 H15 0.96(3)
C14 H16 0.96(3)
C15 C16 1.343(6)
C15 C24 1.431(4)
C16 C17 1.421(6)
C16 H17 0.93(3)
C17 C22 1.393(4)
C17 C18 1.404(6)
C18 C19 1.337(6)
C18 H18 0.93(3)
C19 C20 1.380(5)
C19 H19 0.93(3)
C20 C21 1.344(6)
C20 H20 0.93(4)
C21 C22 1.442(5)
C21 H21 0.93(3)
C22 C23 1.370(6)
C23 C24 1.366(6)
C23 H22 0.93(3)
C24 C25 1.521(6)
C25 C26 1.497(4)
C25 H23 0.98(3)
C26 H24 0.96(4)
C26 H25 0.96(4)
C26 H26 0.96(3)
C27 H27 0.96(4)
C27 H28 0.96(4)
C27 H29 0.96(3)
C28 H30 0.96(4)
C28 H31 0.96(3)
C28 H32 0.96(3)
